data_4104418
loop_
_publ_author_name
'Zhiming Duan'
'Yan Zhang'
'Bin Zhang'
'Daoben Zhu'

_publ_section_title
;
 Crystal-to-Crystal Transformation from Antiferromagnetic Chains into a
 Ferromagnetic Diamondoid Framework
;
_journal_name_full 'Journal of the American Chemical Society'
_journal_page_first 6934
_journal_page_last 6935
_journal_paper_doi 10.1021/ja902101x
_journal_volume 131
_journal_year 2009
_chemical_formula_sum 'C2 H6 Cl Co0.5 O2'
_chemical_formula_weight 126.98
_chemical_name_systematic
; 
 ? 
;
_space_group_IT_number 14
_symmetry_cell_setting monoclinic
_symmetry_space_group_name_Hall '-P 2yn'
_symmetry_space_group_name_H-M 'P 1 21/n 1'
_atom_sites_solution_hydrogens geom
_atom_sites_solution_primary direct
_atom_sites_solution_secondary difmap
_audit_creation_method SHELXL-97
_cell_angle_alpha 90.00
_cell_angle_beta 114.8540(10)
_cell_angle_gamma 90.00
_cell_formula_units_Z 4
_cell_length_a 6.8590(2)
_cell_length_b 9.1904(3)
_cell_length_c 8.0991(3)
_cell_measurement_reflns_used 2837
_cell_measurement_temperature 293(2)
_cell_measurement_theta_max 27.485
_cell_measurement_theta_min 3.395
_cell_volume 463.26(3)
_computing_cell_refinement 'HKL Scalepack (Otwinowski & Minor, 1997)'
_computing_data_collection 'KappaCCD (Nonius B. V., 1998)'
_computing_data_reduction 'HKL Denzo (Otwinowski & Minor, 1997) & maXus (Mackay et al., 1998)'
_computing_molecular_graphics 'Bruker SHELXTL V5.1 (Sheldrick, 1998)'
_computing_publication_material 'SHELXL-97 (Sheldrick, 1997)'
_computing_structure_refinement 'SHELXL-97 (Sheldrick, 1997)'
_computing_structure_solution 'SHELXS-97 (Sheldrick, 1997)'
_diffrn_ambient_temperature 293(2)
_diffrn_measured_fraction_theta_full 0.999
_diffrn_measured_fraction_theta_max 0.999
_diffrn_measurement_device_type 'Nonius Kappa CCD'
_diffrn_radiation_monochromator graphite
_diffrn_radiation_source 'fine-focus sealed tube'
_diffrn_radiation_type MoK\a
_diffrn_radiation_wavelength 0.71073
_diffrn_reflns_av_R_equivalents 0.0477
_diffrn_reflns_av_sigmaI/netI 0.0268
_diffrn_reflns_limit_h_max 8
_diffrn_reflns_limit_h_min -8
_diffrn_reflns_limit_k_max 11
_diffrn_reflns_limit_k_min -11
_diffrn_reflns_limit_l_max 10
_diffrn_reflns_limit_l_min -10
_diffrn_reflns_number 8346
_diffrn_reflns_theta_full 27.47
_diffrn_reflns_theta_max 27.47
_diffrn_reflns_theta_min 3.55
_exptl_absorpt_coefficient_mu 2.396
_exptl_absorpt_correction_T_max 0.558
_exptl_absorpt_correction_T_min 0.480
_exptl_absorpt_correction_type multi-scan
_exptl_absorpt_process_details
;
multi-scan from symmetry-related measurements 
 Sortav (Blessing 1995)
;
_exptl_crystal_colour pink
_exptl_crystal_density_diffrn 1.821
_exptl_crystal_density_method 'not measured'
_exptl_crystal_description block
_exptl_crystal_F_000 258
_exptl_crystal_size_max 0.50
_exptl_crystal_size_mid 0.45
_exptl_crystal_size_min 0.25
_refine_diff_density_max 0.429
_refine_diff_density_min -0.520
_refine_diff_density_rms 0.067
_refine_ls_extinction_coef 0.071(5)
_refine_ls_extinction_expression Fc^*^=kFc[1+0.001xFc^2^\l^3^/sin(2\q)]^-1/4^
_refine_ls_extinction_method SHELXL
_refine_ls_goodness_of_fit_ref 1.018
_refine_ls_hydrogen_treatment mixed
_refine_ls_matrix_type full
_refine_ls_number_parameters 77
_refine_ls_number_reflns 1058
_refine_ls_number_restraints 0
_refine_ls_restrained_S_all 1.018
_refine_ls_R_factor_all 0.0298
_refine_ls_R_factor_gt 0.0230
_refine_ls_shift/su_max 0.000
_refine_ls_shift/su_mean 0.000
_refine_ls_structure_factor_coef Fsqd
_refine_ls_weighting_details 'calc w=1/[\s^2^(Fo^2^)+(0.0362P)^2^+0.0000P] where P=(Fo^2^+2Fc^2^)/3'
_refine_ls_weighting_scheme calc
_refine_ls_wR_factor_gt 0.0534
_refine_ls_wR_factor_ref 0.0554
_reflns_number_gt 911
_reflns_number_total 1058
_reflns_threshold_expression >2sigma(I)
_cod_data_source_file ja902101x_si_003.cif
_cod_data_source_block CoCl2(H2O)2(1,4-dioxnae)
_cod_original_formula_sum 'C2 H6 Cl Co0.50 O2'
_cod_database_code 4104418

loop_
_symmetry_equiv_pos_as_xyz
'x, y, z'
'-x+1/2, y+1/2, -z+1/2'
'-x, -y, -z'
'x-1/2, -y-1/2, z-1/2'

loop_
_atom_site_label
_atom_site_type_symbol
_atom_site_fract_x
_atom_site_fract_y
_atom_site_fract_z
_atom_site_U_iso_or_equiv
_atom_site_adp_type
_atom_site_occupancy
_atom_site_symmetry_multiplicity
_atom_site_calc_flag
_atom_site_refinement_flags
Co1 Co 0.0000 0.5000 0.5000 0.02293(14) Uani 1 2 d S
Cl1 Cl 0.03661(6) 0.76097(4) 0.47301(5) 0.03121(15) Uani 1 1 d .
O2 O 0.28472(19) 0.46139(13) 0.45741(18) 0.0346(3) Uani 1 1 d .
O1 O 0.1737(2) 0.50905(13) 0.77862(18) 0.0323(3) Uani 1 1 d .
C1 C 0.3418(3) 0.5435(2) 0.3327(3) 0.0341(4) Uani 1 1 d .
C2 C 0.4619(3) 0.36854(19) 0.5667(3) 0.0347(4) Uani 1 1 d .
H1 H 0.490(3) 0.303(3) 0.483(2) 0.044(6) Uiso 1 1 d .
H2 H 0.222(3) 0.604(2) 0.271(2) 0.035(5) Uiso 1 1 d .
H3 H 0.257(4) 0.579(3) 0.818(3) 0.049(6) Uiso 1 1 d .
H4 H 0.412(3) 0.3158(19) 0.647(3) 0.036(5) Uiso 1 1 d .
H5 H 0.233(4) 0.434(3) 0.839(3) 0.058(7) Uiso 1 1 d .
H6 H 0.374(4) 0.470(2) 0.257(3) 0.043(6) Uiso 1 1 d .

loop_
_atom_site_aniso_label
_atom_site_aniso_U_11
_atom_site_aniso_U_22
_atom_site_aniso_U_33
_atom_site_aniso_U_23
_atom_site_aniso_U_13
_atom_site_aniso_U_12
Co1 0.01911(19) 0.02134(19) 0.0246(2) 0.00110(11) 0.00548(13) -0.00054(10)
Cl1 0.0296(2) 0.0223(2) 0.0340(3) 0.00124(15) 0.00576(18) -0.00149(14)
O2 0.0235(6) 0.0395(7) 0.0411(7) 0.0135(6) 0.0139(6) 0.0043(5)
O1 0.0309(7) 0.0247(7) 0.0321(7) 0.0013(5) 0.0041(6) -0.0015(5)
C1 0.0284(8) 0.0425(10) 0.0327(10) 0.0103(8) 0.0141(7) 0.0067(8)
C2 0.0291(8) 0.0328(10) 0.0447(11) 0.0126(8) 0.0181(8) 0.0075(6)

loop_
_atom_type_symbol
_atom_type_description
_atom_type_scat_dispersion_real
_atom_type_scat_dispersion_imag
_atom_type_scat_source
C C 0.0033 0.0016 'International Tables Vol C Tables 4.2.6.8 and 6.1.1.4'
H H 0.0000 0.0000 'International Tables Vol C Tables 4.2.6.8 and 6.1.1.4'
O O 0.0106 0.0060 'International Tables Vol C Tables 4.2.6.8 and 6.1.1.4'
Co Co 0.3494 0.9721 'International Tables Vol C Tables 4.2.6.8 and 6.1.1.4'
Cl Cl 0.1484 0.1585 'International Tables Vol C Tables 4.2.6.8 and 6.1.1.4'

loop_
_geom_angle_atom_site_label_1
_geom_angle_atom_site_label_2
_geom_angle_atom_site_label_3
_geom_angle
_geom_angle_site_symmetry_1
_geom_angle_site_symmetry_3
O1 Co1 O1 180.0 3_566 .
O1 Co1 O2 87.93(5) 3_566 .
O1 Co1 O2 92.07(5) . .
O1 Co1 O2 92.07(5) 3_566 3_566
O1 Co1 O2 87.93(5) . 3_566
O2 Co1 O2 180.0 . 3_566
O1 Co1 Cl1 88.59(3) 3_566 .
O1 Co1 Cl1 91.41(3) . .
O2 Co1 Cl1 90.76(3) . .
O2 Co1 Cl1 89.24(3) 3_566 .
O1 Co1 Cl1 91.41(3) 3_566 3_566
O1 Co1 Cl1 88.59(3) . 3_566
O2 Co1 Cl1 89.24(3) . 3_566
O2 Co1 Cl1 90.76(3) 3_566 3_566
Cl1 Co1 Cl1 180.0 . 3_566
C1 O2 C2 109.42(13) . .
C1 O2 Co1 123.98(10) . .
C2 O2 Co1 125.90(10) . .
O2 C1 C2 110.56(15) . 3_666
O2 C2 C1 110.48(14) . 3_666

loop_
_geom_bond_atom_site_label_1
_geom_bond_atom_site_label_2
_geom_bond_distance
_geom_bond_site_symmetry_2
Co1 O1 2.0636(13) 3_566
Co1 O1 2.0636(13) .
Co1 O2 2.1505(12) .
Co1 O2 2.1505(12) 3_566
Co1 Cl1 2.4309(4) .
Co1 Cl1 2.4309(4) 3_566
O2 C1 1.441(2) .
O2 C2 1.444(2) .
C1 C2 1.486(3) 3_666
C2 C1 1.486(3) 3_666
